data_4109265
loop_
_publ_author_name
'Prema G. Vasudev'
'Kuppanna Ananda'
'Sunanda Chatterjee'
'Subrayashastry Aravinda'
'Narayanaswamy Shamala'
'Padmanabhan Balaram'

_publ_section_title
;
 Hybrid Peptide Design. Hydrogen Bonded Conformations in Peptides
 Containing the Stereochemically Constrained \g-Amino Acid Residue,
 Gabapentin
;
_journal_name_full 'Journal of the American Chemical Society'
_journal_page_first 4039
_journal_page_last 4048
_journal_paper_doi 10.1021/ja068910p
_journal_volume 129
_journal_year 2007
_chemical_formula_moiety 'C32 H56 N4 O7'
_chemical_formula_sum 'C32 H56 N4 O7'
_chemical_formula_weight 608.81
_chemical_name_common Boc-Gpn-Aib-Gpn-Aib-OMe
_chemical_name_systematic
; 
 ? 
;
_space_group_IT_number 15
_symmetry_cell_setting monoclinic
_symmetry_space_group_name_Hall '-C 2yc'
_symmetry_space_group_name_H-M 'C 1 2/c 1'
_atom_sites_solution_hydrogens geom
_atom_sites_solution_primary direct
_atom_sites_solution_secondary difmap
_audit_creation_method SHELXL-97
_cell_angle_alpha 90.00
_cell_angle_beta 109.256(2)
_cell_angle_gamma 90.00
_cell_formula_units_Z 8
_cell_length_a 30.027(4)
_cell_length_b 12.1823(18)
_cell_length_c 20.453(3)
_cell_measurement_temperature 293(2)
_cell_volume 7063.1(17)
_computing_data_collection SMART
_computing_data_reduction SAINT
_computing_structure_refinement 'SHELXL-97 (Sheldrick, 1997)'
_computing_structure_solution 'SHELXS-97 (Sheldrick, 1990)'
_diffrn_ambient_temperature 293(2)
_diffrn_measured_fraction_theta_full 0.922
_diffrn_measured_fraction_theta_max 0.922
_diffrn_measurement_device_type 'BRUKER AXS SMART APEX CCD with Mo source'
_diffrn_measurement_method 'omega scan'
_diffrn_radiation_monochromator graphite
_diffrn_radiation_source 'fine-focus sealed tube'
_diffrn_radiation_type MoK\a
_diffrn_radiation_wavelength 0.71073
_diffrn_reflns_av_R_equivalents 0.0282
_diffrn_reflns_av_sigmaI/netI 0.0286
_diffrn_reflns_limit_h_max 37
_diffrn_reflns_limit_h_min -38
_diffrn_reflns_limit_k_max 13
_diffrn_reflns_limit_k_min -15
_diffrn_reflns_limit_l_max 25
_diffrn_reflns_limit_l_min -26
_diffrn_reflns_number 26028
_diffrn_reflns_theta_full 26.97
_diffrn_reflns_theta_max 26.97
_diffrn_reflns_theta_min 1.44
_exptl_absorpt_coefficient_mu 0.080
_exptl_absorpt_correction_type none
_exptl_crystal_colour Colourless
_exptl_crystal_density_diffrn 1.145
_exptl_crystal_description Rectangular
_exptl_crystal_F_000 2656
_exptl_crystal_size_max 0.50
_exptl_crystal_size_mid 0.40
_exptl_crystal_size_min 0.10
_refine_diff_density_max 0.284
_refine_diff_density_min -0.221
_refine_diff_density_rms 0.055
_refine_ls_extinction_method none
_refine_ls_goodness_of_fit_ref 1.050
_refine_ls_hydrogen_treatment mixed
_refine_ls_matrix_type full
_refine_ls_number_parameters 404
_refine_ls_number_reflns 7094
_refine_ls_number_restraints 0
_refine_ls_restrained_S_all 1.050
_refine_ls_R_factor_all 0.0887
_refine_ls_R_factor_gt 0.0694
_refine_ls_shift/su_max 0.000
_refine_ls_shift/su_mean 0.000
_refine_ls_structure_factor_coef Fsqd
_refine_ls_weighting_details 'calc w=1/[\s^2^(Fo^2^)+(0.0944P)^2^+13.3656P] where P=(Fo^2^+2Fc^2^)/3'
_refine_ls_weighting_scheme calc
_refine_ls_wR_factor_gt 0.2053
_refine_ls_wR_factor_ref 0.2177
_reflns_number_gt 5409
_reflns_number_total 7094
_reflns_threshold_expression >2sigma(I)
_cod_data_source_file ja068910psi20061213_093822.cif
_cod_data_source_block gpnu4
_cod_original_cell_volume 7062.9(18)
_cod_database_code 4109265

loop_
_symmetry_equiv_pos_as_xyz
'x, y, z'
'-x, y, -z+1/2'
'x+1/2, y+1/2, z'
'-x+1/2, y+1/2, -z+1/2'
'-x, -y, -z'
'x, -y, z-1/2'
'-x+1/2, -y+1/2, -z'
'x+1/2, -y+1/2, z-1/2'

loop_
_atom_site_label
_atom_site_type_symbol
_atom_site_fract_x
_atom_site_fract_y
_atom_site_fract_z
_atom_site_U_iso_or_equiv
_atom_site_adp_type
_atom_site_occupancy
_atom_site_symmetry_multiplicity
_atom_site_calc_flag
_atom_site_refinement_flags
C1 C 0.0633(3) 0.8628(3) 0.6900(3) 0.123(2) Uani 1 1 d .
H1A H 0.0363 0.8334 0.6991 0.184 Uiso 1 1 calc R
H1B H 0.0604 0.9412 0.6856 0.184 Uiso 1 1 calc R
H1C H 0.0914 0.8447 0.7276 0.184 Uiso 1 1 calc R
C2 C 0.10797(17) 0.8568(4) 0.6072(3) 0.116(2) Uani 1 1 d .
H2A H 0.1360 0.8449 0.6461 0.174 Uiso 1 1 calc R
H2B H 0.1041 0.9339 0.5973 0.174 Uiso 1 1 calc R
H2C H 0.1106 0.8187 0.5675 0.174 Uiso 1 1 calc R
C3 C 0.02155(15) 0.8328(3) 0.5659(3) 0.0926(14) Uani 1 1 d .
H3A H -0.0044 0.8052 0.5787 0.139 Uiso 1 1 calc R
H3B H 0.0228 0.7949 0.5254 0.139 Uiso 1 1 calc R
H3C H 0.0173 0.9099 0.5563 0.139 Uiso 1 1 calc R
C4 C 0.06630(11) 0.8147(2) 0.62374(17) 0.0517(7) Uani 1 1 d .
O O 0.07259(9) 0.69802(16) 0.64206(11) 0.0602(6) Uani 1 1 d .
C0' C 0.07179(10) 0.6186(2) 0.59631(14) 0.0437(6) Uani 1 1 d .
O0 O 0.06936(10) 0.63248(18) 0.53652(11) 0.0661(7) Uani 1 1 d .
N1 N 0.07504(9) 0.52135(18) 0.62807(13) 0.0439(6) Uani 1 1 d .
H1N H 0.0791(10) 0.520(2) 0.6726(16) 0.041(8) Uiso 1 1 d .
C1G C 0.06565(9) 0.4176(2) 0.59126(14) 0.0393(6) Uani 1 1 d .
H1G1 H 0.0532 0.4325 0.5420 0.047 Uiso 1 1 calc R
H1G2 H 0.0414 0.3790 0.6039 0.047 Uiso 1 1 calc R
C1B C 0.10865(9) 0.3417(2) 0.60513(12) 0.0356(5) Uani 1 1 d .
C1A C 0.14384(9) 0.3898(2) 0.57204(13) 0.0405(6) Uani 1 1 d .
H1A1 H 0.1486 0.4669 0.5843 0.049 Uiso 1 1 calc R
H1A2 H 0.1739 0.3531 0.5921 0.049 Uiso 1 1 calc R
C1' C 0.12897(9) 0.3799(2) 0.49371(13) 0.0390(6) Uani 1 1 d .
O1 O 0.13842(8) 0.29843(17) 0.46566(10) 0.0522(5) Uani 1 1 d .
C1B1 C 0.13472(11) 0.3309(2) 0.68333(13) 0.0467(7) Uani 1 1 d .
H1B1 H 0.1635 0.2894 0.6903 0.056 Uiso 1 1 calc R
H1B2 H 0.1437 0.4037 0.7025 0.056 Uiso 1 1 calc R
C1G1 C 0.10633(14) 0.2757(3) 0.72278(15) 0.0629(9) Uani 1 1 d .
H1G3 H 0.0790 0.3203 0.7200 0.075 Uiso 1 1 calc R
H1G4 H 0.1254 0.2689 0.7712 0.075 Uiso 1 1 calc R
C1D C 0.09033(17) 0.1626(3) 0.69280(19) 0.0743(11) Uani 1 1 d .
H1D1 H 0.0705 0.1301 0.7166 0.089 Uiso 1 1 calc R
H1D2 H 0.1177 0.1157 0.7002 0.089 Uiso 1 1 calc R
C1G2 C 0.06304(13) 0.1695(2) 0.61565(17) 0.0601(8) Uani 1 1 d .
H1G5 H 0.0337 0.2088 0.6088 0.072 Uiso 1 1 calc R
H1G6 H 0.0552 0.0960 0.5973 0.072 Uiso 1 1 calc R
C1B2 C 0.09122(10) 0.2278(2) 0.57601(14) 0.0449(6) Uani 1 1 d .
H1B3 H 0.0716 0.2352 0.5279 0.054 Uiso 1 1 calc R
H1B4 H 0.1182 0.1828 0.5775 0.054 Uiso 1 1 calc R
N2 N 0.10570(8) 0.4668(2) 0.45835(12) 0.0433(5) Uani 1 1 d .
H2N H 0.1038(11) 0.524(3) 0.4827(16) 0.045(8) Uiso 1 1 d .
C2A C 0.08384(9) 0.4738(3) 0.38234(14) 0.0476(7) Uani 1 1 d .
C2' C 0.12044(9) 0.4769(2) 0.34480(13) 0.0385(6) Uani 1 1 d .
O2 O 0.10711(7) 0.4676(2) 0.28171(9) 0.0547(6) Uani 1 1 d .
C2B1 C 0.05847(13) 0.5856(4) 0.36706(19) 0.0786(12) Uani 1 1 d .
H2B1 H 0.0349 0.5890 0.3893 0.118 Uiso 1 1 calc R
H2B2 H 0.0437 0.5941 0.3180 0.118 Uiso 1 1 calc R
H2B3 H 0.0810 0.6435 0.3844 0.118 Uiso 1 1 calc R
C2B2 C 0.04950(13) 0.3796(4) 0.35436(18) 0.0811(13) Uani 1 1 d .
H2B4 H 0.0266 0.3781 0.3779 0.122 Uiso 1 1 calc R
H2B5 H 0.0665 0.3115 0.3619 0.122 Uiso 1 1 calc R
H2B6 H 0.0337 0.3899 0.3056 0.122 Uiso 1 1 calc R
N3 N 0.16511(7) 0.49580(19) 0.38305(12) 0.0388(5) Uani 1 1 d .
H3N H 0.1724(10) 0.499(2) 0.4300(17) 0.042(8) Uiso 1 1 d .
C3B C 0.23473(8) 0.4098(2) 0.36003(13) 0.0382(6) Uani 1 1 d .
C3G C 0.20346(9) 0.5112(2) 0.35529(14) 0.0401(6) Uani 1 1 d .
H3G1 H 0.2231 0.5712 0.3800 0.048 Uiso 1 1 calc R
H3G2 H 0.1902 0.5327 0.3071 0.048 Uiso 1 1 calc R
C3A C 0.24678(10) 0.3554(2) 0.43230(14) 0.0440(6) Uani 1 1 d .
H3A1 H 0.2181 0.3249 0.4370 0.053 Uiso 1 1 calc R
H3A2 H 0.2685 0.2951 0.4352 0.053 Uiso 1 1 calc R
C3' C 0.26849(9) 0.4329(2) 0.49173(13) 0.0413(6) Uani 1 1 d .
O3 O 0.24500(7) 0.49975(18) 0.51129(11) 0.0539(5) Uani 1 1 d .
C3B1 C 0.20951(11) 0.3230(3) 0.30572(16) 0.0523(7) Uani 1 1 d .
H3B1 H 0.2277 0.2555 0.3157 0.063 Uiso 1 1 calc R
H3B2 H 0.1789 0.3077 0.3100 0.063 Uiso 1 1 calc R
C3G1 C 0.20264(11) 0.3568(3) 0.23155(16) 0.0622(9) Uani 1 1 d .
H3G3 H 0.1795 0.4155 0.2184 0.075 Uiso 1 1 calc R
H3G4 H 0.1902 0.2950 0.2012 0.075 Uiso 1 1 calc R
C3D C 0.24799(12) 0.3955(4) 0.22117(17) 0.0738(11) Uani 1 1 d .
H3D1 H 0.2695 0.3341 0.2272 0.089 Uiso 1 1 calc R
H3D2 H 0.2410 0.4231 0.1744 0.089 Uiso 1 1 calc R
C3G2 C 0.27121(12) 0.4853(3) 0.27239(16) 0.0629(9) Uani 1 1 d .
H3G5 H 0.2511 0.5497 0.2630 0.075 Uiso 1 1 calc R
H3G6 H 0.3010 0.5055 0.2668 0.075 Uiso 1 1 calc R
C3B2 C 0.27996(10) 0.4471(3) 0.34691(14) 0.0493(7) Uani 1 1 d .
H3B3 H 0.2941 0.5068 0.3783 0.059 Uiso 1 1 calc R
H3B4 H 0.3023 0.3868 0.3572 0.059 Uiso 1 1 calc R
N4 N 0.31571(8) 0.4281(2) 0.52034(12) 0.0455(6) Uani 1 1 d .
H4N H 0.3276(10) 0.372(2) 0.5113(14) 0.036(8) Uiso 1 1 d .
C4A C 0.34222(11) 0.4986(3) 0.57745(15) 0.0519(7) Uani 1 1 d .
C4' C 0.32762(12) 0.6185(3) 0.56207(18) 0.0623(9) Uani 1 1 d .
O4 O 0.32578(14) 0.6820(3) 0.60579(16) 0.1075(11) Uani 1 1 d .
C4B1 C 0.33425(17) 0.4627(4) 0.64407(17) 0.0836(12) Uani 1 1 d .
H4B1 H 0.3014 0.4698 0.6389 0.125 Uiso 1 1 calc R
H4B2 H 0.3526 0.5082 0.6817 0.125 Uiso 1 1 calc R
H4B3 H 0.3437 0.3876 0.6537 0.125 Uiso 1 1 calc R
C4B2 C 0.39402(12) 0.4901(4) 0.5840(2) 0.0791(11) Uani 1 1 d .
H4B4 H 0.4043 0.4155 0.5939 0.119 Uiso 1 1 calc R
H4B5 H 0.4123 0.5367 0.6209 0.119 Uiso 1 1 calc R
H4B6 H 0.3981 0.5127 0.5414 0.119 Uiso 1 1 calc R
O0M O 0.32052(9) 0.64588(19) 0.49664(13) 0.0662(6) Uani 1 1 d .
C0M C 0.30873(18) 0.7598(3) 0.4783(3) 0.0929(14) Uani 1 1 d .
H0M1 H 0.3042 0.7704 0.4301 0.139 Uiso 1 1 calc R
H0M2 H 0.3340 0.8060 0.5055 0.139 Uiso 1 1 calc R
H0M3 H 0.2802 0.7784 0.4874 0.139 Uiso 1 1 calc R

loop_
_atom_site_aniso_label
_atom_site_aniso_U_11
_atom_site_aniso_U_22
_atom_site_aniso_U_33
_atom_site_aniso_U_23
_atom_site_aniso_U_13
_atom_site_aniso_U_12
C1 0.231(7) 0.046(2) 0.094(3) -0.019(2) 0.057(4) 0.005(3)
C2 0.078(3) 0.060(3) 0.219(7) 0.019(3) 0.061(4) 0.001(2)
C3 0.078(3) 0.058(2) 0.115(4) 0.007(2) -0.005(2) 0.008(2)
C4 0.0587(18) 0.0298(14) 0.0625(19) -0.0007(13) 0.0147(15) 0.0000(12)
O 0.0981(17) 0.0327(11) 0.0468(12) -0.0020(9) 0.0199(11) 0.0046(11)
C0' 0.0523(16) 0.0382(15) 0.0418(15) -0.0006(12) 0.0172(12) 0.0052(12)
O0 0.115(2) 0.0442(12) 0.0463(12) 0.0068(9) 0.0359(12) 0.0087(12)
N1 0.0642(15) 0.0359(12) 0.0355(12) 0.0021(10) 0.0216(11) 0.0102(10)
C1G 0.0420(14) 0.0383(14) 0.0392(13) 0.0014(11) 0.0159(11) 0.0040(11)
C1B 0.0432(13) 0.0325(13) 0.0296(12) 0.0003(10) 0.0102(10) 0.0046(10)
C1A 0.0352(13) 0.0459(15) 0.0379(14) 0.0006(11) 0.0087(10) 0.0047(11)
C1' 0.0360(13) 0.0463(15) 0.0379(13) 0.0013(11) 0.0166(11) 0.0026(11)
O1 0.0634(13) 0.0515(12) 0.0472(11) -0.0026(9) 0.0258(10) 0.0096(10)
C1B1 0.0600(17) 0.0429(15) 0.0311(13) -0.0008(11) 0.0067(12) 0.0061(13)
C1G1 0.100(3) 0.0524(19) 0.0366(15) 0.0069(13) 0.0223(16) 0.0033(18)
C1D 0.122(3) 0.049(2) 0.062(2) 0.0138(16) 0.044(2) 0.001(2)
C1G2 0.085(2) 0.0328(15) 0.067(2) -0.0030(14) 0.0306(18) -0.0101(15)
C1B2 0.0546(16) 0.0380(15) 0.0388(14) -0.0035(11) 0.0112(12) 0.0043(12)
N2 0.0449(13) 0.0531(15) 0.0360(12) 0.0036(11) 0.0190(10) 0.0113(11)
C2A 0.0347(13) 0.073(2) 0.0356(14) 0.0105(13) 0.0116(11) 0.0090(13)
C2' 0.0391(13) 0.0441(15) 0.0325(13) 0.0051(11) 0.0122(10) 0.0058(11)
O2 0.0484(11) 0.0844(16) 0.0300(10) 0.0017(10) 0.0113(8) -0.0003(10)
C2B1 0.069(2) 0.113(3) 0.062(2) 0.031(2) 0.0334(18) 0.050(2)
C2B2 0.055(2) 0.129(4) 0.054(2) 0.008(2) 0.0096(16) -0.032(2)
N3 0.0352(11) 0.0515(14) 0.0311(11) 0.0030(9) 0.0126(9) 0.0052(9)
C3B 0.0321(12) 0.0462(15) 0.0361(13) -0.0011(11) 0.0110(10) 0.0012(11)
C3G 0.0374(13) 0.0449(15) 0.0402(14) 0.0041(11) 0.0157(11) 0.0014(11)
C3A 0.0446(15) 0.0422(15) 0.0449(15) 0.0043(12) 0.0144(12) 0.0087(12)
C3' 0.0424(14) 0.0451(15) 0.0356(13) 0.0062(11) 0.0119(11) 0.0059(12)
O3 0.0480(11) 0.0606(13) 0.0507(12) -0.0084(10) 0.0131(9) 0.0154(10)
C3B1 0.0463(16) 0.0535(18) 0.0529(17) -0.0100(14) 0.0108(13) 0.0009(13)
C3G1 0.0491(17) 0.082(2) 0.0478(17) -0.0179(16) 0.0052(14) -0.0038(16)
C3D 0.058(2) 0.123(3) 0.0425(17) -0.0118(19) 0.0189(15) 0.005(2)
C3G2 0.0459(17) 0.102(3) 0.0467(17) -0.0009(17) 0.0237(14) -0.0083(17)
C3B2 0.0374(14) 0.070(2) 0.0412(15) -0.0061(14) 0.0140(12) 0.0018(13)
N4 0.0452(13) 0.0489(14) 0.0394(12) -0.0019(11) 0.0099(10) 0.0118(11)
C4A 0.0457(16) 0.062(2) 0.0403(15) -0.0042(13) 0.0044(12) 0.0031(13)
C4' 0.063(2) 0.062(2) 0.057(2) -0.0155(17) 0.0140(16) -0.0001(16)
O4 0.145(3) 0.084(2) 0.080(2) -0.0346(17) 0.0189(19) 0.013(2)
C4B1 0.100(3) 0.104(3) 0.0382(18) 0.0022(19) 0.0105(18) 0.004(2)
C4B2 0.0436(18) 0.089(3) 0.091(3) -0.007(2) 0.0033(18) 0.0025(17)
O0M 0.0797(16) 0.0515(13) 0.0727(16) 0.0055(11) 0.0323(13) 0.0058(11)
C0M 0.102(3) 0.057(2) 0.125(4) 0.020(2) 0.044(3) 0.009(2)

loop_
_atom_type_symbol
_atom_type_description
_atom_type_scat_dispersion_real
_atom_type_scat_dispersion_imag
_atom_type_scat_source
C C 0.0033 0.0016 'International Tables Vol C Tables 4.2.6.8 and 6.1.1.4'
H H 0.0000 0.0000 'International Tables Vol C Tables 4.2.6.8 and 6.1.1.4'
N N 0.0061 0.0033 'International Tables Vol C Tables 4.2.6.8 and 6.1.1.4'
O O 0.0106 0.0060 'International Tables Vol C Tables 4.2.6.8 and 6.1.1.4'

loop_
_geom_angle_atom_site_label_1
_geom_angle_atom_site_label_2
_geom_angle_atom_site_label_3
_geom_angle
C4 C1 H1A 109.5
C4 C1 H1B 109.5
H1A C1 H1B 109.5
C4 C1 H1C 109.5
H1A C1 H1C 109.5
H1B C1 H1C 109.5
C4 C2 H2A 109.5
C4 C2 H2B 109.5
H2A C2 H2B 109.5
C4 C2 H2C 109.5
H2A C2 H2C 109.5
H2B C2 H2C 109.5
C4 C3 H3A 109.5
C4 C3 H3B 109.5
H3A C3 H3B 109.5
C4 C3 H3C 109.5
H3A C3 H3C 109.5
H3B C3 H3C 109.5
O C4 C2 110.2(3)
O C4 C3 110.7(3)
C2 C4 C3 112.0(4)
O C4 C1 100.9(3)
C2 C4 C1 111.9(4)
C3 C4 C1 110.6(4)
C0' O C4 123.4(2)
O0 C0' N1 125.7(3)
O0 C0' O 125.8(3)
N1 C0' O 108.6(2)
C0' N1 C1G 123.3(2)
C0' N1 H1N 118.6(19)
C1G N1 H1N 117.5(19)
N1 C1G C1B 114.9(2)
N1 C1G H1G1 108.5
C1B C1G H1G1 108.5
N1 C1G H1G2 108.5
C1B C1G H1G2 108.5
H1G1 C1G H1G2 107.5
C1B2 C1B C1G 108.3(2)
C1B2 C1B C1B1 108.6(2)
C1G C1B C1B1 110.6(2)
C1B2 C1B C1A 111.6(2)
C1G C1B C1A 110.2(2)
C1B1 C1B C1A 107.5(2)
C1' C1A C1B 115.2(2)
C1' C1A H1A1 108.5
C1B C1A H1A1 108.5
C1' C1A H1A2 108.5
C1B C1A H1A2 108.5
H1A1 C1A H1A2 107.5
O1 C1' N2 123.1(2)
O1 C1' C1A 121.7(2)
N2 C1' C1A 115.2(2)
C1G1 C1B1 C1B 114.2(3)
C1G1 C1B1 H1B1 108.7
C1B C1B1 H1B1 108.7
C1G1 C1B1 H1B2 108.7
C1B C1B1 H1B2 108.7
H1B1 C1B1 H1B2 107.6
C1B1 C1G1 C1D 110.3(3)
C1B1 C1G1 H1G3 109.6
C1D C1G1 H1G3 109.6
C1B1 C1G1 H1G4 109.6
C1D C1G1 H1G4 109.6
H1G3 C1G1 H1G4 108.1
C1G1 C1D C1G2 111.0(3)
C1G1 C1D H1D1 109.4
C1G2 C1D H1D1 109.4
C1G1 C1D H1D2 109.4
C1G2 C1D H1D2 109.4
H1D1 C1D H1D2 108.0
C1D C1G2 C1B2 111.9(3)
C1D C1G2 H1G5 109.2
C1B2 C1G2 H1G5 109.2
C1D C1G2 H1G6 109.2
C1B2 C1G2 H1G6 109.2
H1G5 C1G2 H1G6 107.9
C1G2 C1B2 C1B 113.1(2)
C1G2 C1B2 H1B3 109.0
C1B C1B2 H1B3 109.0
C1G2 C1B2 H1B4 109.0
C1B C1B2 H1B4 109.0
H1B3 C1B2 H1B4 107.8
C1' N2 C2A 125.8(3)
C1' N2 H2N 116(2)
C2A N2 H2N 118(2)
N2 C2A C2B2 111.3(3)
N2 C2A C2' 112.6(2)
C2B2 C2A C2' 109.8(3)
N2 C2A C2B1 106.4(3)
C2B2 C2A C2B1 111.2(3)
C2' C2A C2B1 105.3(2)
O2 C2' N3 123.5(2)
O2 C2' C2A 119.1(2)
N3 C2' C2A 117.3(2)
C2A C2B1 H2B1 109.5
C2A C2B1 H2B2 109.5
H2B1 C2B1 H2B2 109.5
C2A C2B1 H2B3 109.5
H2B1 C2B1 H2B3 109.5
H2B2 C2B1 H2B3 109.5
C2A C2B2 H2B4 109.5
C2A C2B2 H2B5 109.5
H2B4 C2B2 H2B5 109.5
C2A C2B2 H2B6 109.5
H2B4 C2B2 H2B6 109.5
H2B5 C2B2 H2B6 109.5
C2' N3 C3G 124.5(2)
C2' N3 H3N 118.1(19)
C3G N3 H3N 117.3(19)
C3G C3B C3B1 111.2(2)
C3G C3B C3B2 107.9(2)
C3B1 C3B C3B2 109.2(2)
C3G C3B C3A 110.5(2)
C3B1 C3B C3A 107.4(2)
C3B2 C3B C3A 110.6(2)
N3 C3G C3B 114.7(2)
N3 C3G H3G1 108.6
C3B C3G H3G1 108.6
N3 C3G H3G2 108.6
C3B C3G H3G2 108.6
H3G1 C3G H3G2 107.6
C3' C3A C3B 113.8(2)
C3' C3A H3A1 108.8
C3B C3A H3A1 108.8
C3' C3A H3A2 108.8
C3B C3A H3A2 108.8
H3A1 C3A H3A2 107.7
O3 C3' N4 121.6(3)
O3 C3' C3A 122.4(2)
N4 C3' C3A 115.9(2)
C3G1 C3B1 C3B 114.0(3)
C3G1 C3B1 H3B1 108.8
C3B C3B1 H3B1 108.8
C3G1 C3B1 H3B2 108.8
C3B C3B1 H3B2 108.8
H3B1 C3B1 H3B2 107.7
C3B1 C3G1 C3D 113.0(3)
C3B1 C3G1 H3G3 109.0
C3D C3G1 H3G3 109.0
C3B1 C3G1 H3G4 109.0
C3D C3G1 H3G4 109.0
H3G3 C3G1 H3G4 107.8
C3G2 C3D C3G1 110.9(3)
C3G2 C3D H3D1 109.5
C3G1 C3D H3D1 109.5
C3G2 C3D H3D2 109.5
C3G1 C3D H3D2 109.5
H3D1 C3D H3D2 108.1
C3D C3G2 C3B2 111.0(3)
C3D C3G2 H3G5 109.4
C3B2 C3G2 H3G5 109.4
C3D C3G2 H3G6 109.4
C3B2 C3G2 H3G6 109.4
H3G5 C3G2 H3G6 108.0
C3G2 C3B2 C3B 113.1(2)
C3G2 C3B2 H3B3 109.0
C3B C3B2 H3B3 109.0
C3G2 C3B2 H3B4 109.0
C3B C3B2 H3B4 109.0
H3B3 C3B2 H3B4 107.8
C3' N4 C4A 122.8(3)
C3' N4 H4N 114(2)
C4A N4 H4N 121(2)
N4 C4A C4B2 107.6(3)
N4 C4A C4B1 110.0(3)
C4B2 C4A C4B1 111.1(3)
N4 C4A C4' 110.8(2)
C4B2 C4A C4' 107.4(3)
C4B1 C4A C4' 109.8(3)
O4 C4' O0M 124.1(4)
O4 C4' C4A 123.0(3)
O0M C4' C4A 112.8(3)
C4A C4B1 H4B1 109.5
C4A C4B1 H4B2 109.5
H4B1 C4B1 H4B2 109.5
C4A C4B1 H4B3 109.5
H4B1 C4B1 H4B3 109.5
H4B2 C4B1 H4B3 109.5
C4A C4B2 H4B4 109.5
C4A C4B2 H4B5 109.5
H4B4 C4B2 H4B5 109.5
C4A C4B2 H4B6 109.5
H4B4 C4B2 H4B6 109.5
H4B5 C4B2 H4B6 109.5
C4' O0M C0M 116.4(3)
O0M C0M H0M1 109.5
O0M C0M H0M2 109.5
H0M1 C0M H0M2 109.5
O0M C0M H0M3 109.5
H0M1 C0M H0M3 109.5
H0M2 C0M H0M3 109.5

loop_
_geom_bond_atom_site_label_1
_geom_bond_atom_site_label_2
_geom_bond_distance
C1 C4 1.506(5)
C1 H1A 0.9600
C1 H1B 0.9600
C1 H1C 0.9600
C2 C4 1.491(5)
C2 H2A 0.9600
C2 H2B 0.9600
C2 H2C 0.9600
C3 C4 1.485(5)
C3 H3A 0.9600
C3 H3B 0.9600
C3 H3C 0.9600
C4 O 1.466(3)
O C0' 1.340(3)
C0' O0 1.213(3)
C0' N1 1.339(4)
N1 C1G 1.451(3)
N1 H1N 0.88(3)
C1G C1B 1.536(3)
C1G H1G1 0.9700
C1G H1G2 0.9700
C1B C1B2 1.533(4)
C1B C1B1 1.537(3)
C1B C1A 1.546(4)
C1A C1' 1.519(4)
C1A H1A1 0.9700
C1A H1A2 0.9700
C1' O1 1.225(3)
C1' N2 1.341(4)
C1B1 C1G1 1.511(5)
C1B1 H1B1 0.9700
C1B1 H1B2 0.9700
C1G1 C1D 1.520(5)
C1G1 H1G3 0.9700
C1G1 H1G4 0.9700
C1D C1G2 1.522(5)
C1D H1D1 0.9700
C1D H1D2 0.9700
C1G2 C1B2 1.526(4)
C1G2 H1G5 0.9700
C1G2 H1G6 0.9700
C1B2 H1B3 0.9700
C1B2 H1B4 0.9700
N2 C2A 1.477(3)
N2 H2N 0.87(3)
C2A C2B2 1.523(5)
C2A C2' 1.535(4)
C2A C2B1 1.541(5)
C2' O2 1.224(3)
C2' N3 1.331(3)
C2B1 H2B1 0.9600
C2B1 H2B2 0.9600
C2B1 H2B3 0.9600
C2B2 H2B4 0.9600
C2B2 H2B5 0.9600
C2B2 H2B6 0.9600
N3 C3G 1.454(3)
N3 H3N 0.91(3)
C3B C3G 1.535(4)
C3B C3B1 1.540(4)
C3B C3B2 1.538(4)
C3B C3A 1.550(4)
C3G H3G1 0.9700
C3G H3G2 0.9700
C3A C3' 1.508(4)
C3A H3A1 0.9700
C3A H3A2 0.9700
C3' O3 1.227(3)
C3' N4 1.345(4)
C3B1 C3G1 1.519(5)
C3B1 H3B1 0.9700
C3B1 H3B2 0.9700
C3G1 C3D 1.520(5)
C3G1 H3G3 0.9700
C3G1 H3G4 0.9700
C3D C3G2 1.516(5)
C3D H3D1 0.9700
C3D H3D2 0.9700
C3G2 C3B2 1.531(4)
C3G2 H3G5 0.9700
C3G2 H3G6 0.9700
C3B2 H3B3 0.9700
C3B2 H3B4 0.9700
N4 C4A 1.457(4)
N4 H4N 0.82(3)
C4A C4B2 1.520(5)
C4A C4B1 1.523(5)
C4A C4' 1.528(5)
C4' O4 1.197(4)
C4' O0M 1.326(4)
C4B1 H4B1 0.9600
C4B1 H4B2 0.9600
C4B1 H4B3 0.9600
C4B2 H4B4 0.9600
C4B2 H4B5 0.9600
C4B2 H4B6 0.9600
O0M C0M 1.451(4)
C0M H0M1 0.9600
C0M H0M2 0.9600
C0M H0M3 0.9600

loop_
_geom_torsion_atom_site_label_1
_geom_torsion_atom_site_label_2
_geom_torsion_atom_site_label_3
_geom_torsion_atom_site_label_4
_geom_torsion
C2 C4 O C0' -69.4(4)
C3 C4 O C0' 55.1(4)
C1 C4 O C0' 172.2(4)
C4 O C0' O0 5.7(5)
C4 O C0' N1 -175.5(3)
O0 C0' N1 C1G -14.2(5)
O C0' N1 C1G 167.0(2)
C0' N1 C1G C1B 114.4(3)
N1 C1G C1B C1B2 167.7(2)
N1 C1G C1B C1B1 48.8(3)
N1 C1G C1B C1A -69.9(3)
C1B2 C1B C1A C1' 46.2(3)
C1G C1B C1A C1' -74.3(3)
C1B1 C1B C1A C1' 165.1(2)
C1B C1A C1' O1 -87.9(3)
C1B C1A C1' N2 93.1(3)
C1B2 C1B C1B1 C1G1 -54.1(3)
C1G C1B C1B1 C1G1 64.7(3)
C1A C1B C1B1 C1G1 -175.0(2)
C1B C1B1 C1G1 C1D 56.7(4)
C1B1 C1G1 C1D C1G2 -55.4(4)
C1G1 C1D C1G2 C1B2 54.9(4)
C1D C1G2 C1B2 C1B -54.3(4)
C1G C1B C1B2 C1G2 -68.1(3)
C1B1 C1B C1B2 C1G2 52.0(3)
C1A C1B C1B2 C1G2 170.4(2)
O1 C1' N2 C2A 6.8(4)
C1A C1' N2 C2A -174.2(2)
C1' N2 C2A C2B2 54.7(4)
C1' N2 C2A C2' -69.1(4)
C1' N2 C2A C2B1 176.0(3)
N2 C2A C2' O2 170.1(3)
C2B2 C2A C2' O2 45.6(4)
C2B1 C2A C2' O2 -74.3(4)
N2 C2A C2' N3 -13.5(4)
C2B2 C2A C2' N3 -138.1(3)
C2B1 C2A C2' N3 102.1(3)
O2 C2' N3 C3G 2.0(4)
C2A C2' N3 C3G -174.2(2)
C2' N3 C3G C3B -100.6(3)
C3B1 C3B C3G N3 74.8(3)
C3B2 C3B C3G N3 -165.4(2)
C3A C3B C3G N3 -44.4(3)
C3G C3B C3A C3' -54.2(3)
C3B1 C3B C3A C3' -175.6(2)
C3B2 C3B C3A C3' 65.3(3)
C3B C3A C3' O3 77.4(3)
C3B C3A C3' N4 -99.7(3)
C3G C3B C3B1 C3G1 68.8(3)
C3B2 C3B C3B1 C3G1 -50.2(3)
C3A C3B C3B1 C3G1 -170.2(2)
C3B C3B1 C3G1 C3D 51.7(4)
C3B1 C3G1 C3D C3G2 -53.4(4)
C3G1 C3D C3G2 C3B2 55.6(4)
C3D C3G2 C3B2 C3B -57.3(4)
C3G C3B C3B2 C3G2 -67.9(3)
C3B1 C3B C3B2 C3G2 53.1(3)
C3A C3B C3B2 C3G2 171.1(3)
O3 C3' N4 C4A 1.9(4)
C3A C3' N4 C4A 179.1(3)
C3' N4 C4A C4B2 -166.4(3)
C3' N4 C4A C4B1 72.4(4)
C3' N4 C4A C4' -49.2(4)
N4 C4A C4' O4 144.6(4)
C4B2 C4A C4' O4 -98.1(4)
C4B1 C4A C4' O4 22.8(5)
N4 C4A C4' O0M -39.8(4)
C4B2 C4A C4' O0M 77.5(4)
C4B1 C4A C4' O0M -161.6(3)
O4 C4' O0M C0M -1.6(6)
C4A C4' O0M C0M -177.1(3)

loop_
_cod_related_entry_id
_cod_related_entry_database
_cod_related_entry_code
1 ChemSpider 30660357
